data_7057213
loop_
_publ_author_name
'Jiang, Shuo'
'Han, Ying'
'Cheng, Ming'
'Sun, Jing'
'Yan, Chao-Guo'
'Jiang, Juli'
'Wang, Leyong'

_publ_section_title
;
 Self-locked dipillar[5]arene-based pseudo[1]rotaxanes and
 bispseudo[1]rotaxanes with different lengths of bridging chains
;
_journal_issue 10
_journal_name_full 'New Journal of Chemistry'
_journal_page_first 7603
_journal_paper_doi 10.1039/C7NJ05192A
_journal_volume 42
_journal_year 2018
_chemical_formula_moiety 'C104 H124 N2 O22'
_chemical_formula_sum 'C104 H124 N2 O22'
_chemical_formula_weight 1754.04
_space_group_crystal_system triclinic
_space_group_IT_number 2
_space_group_name_Hall '-P 1'
_space_group_name_H-M_alt 'P -1'
_symmetry_space_group_name_Hall '-P 1'
_symmetry_space_group_name_H-M 'P -1'
_atom_sites_solution_hydrogens geom
_audit_creation_method SHELXL-2014/7
_audit_update_record
;
2017-07-29 deposited with the CCDC.
2018-03-27 downloaded from the CCDC.
;
_cell_angle_alpha 62.389(4)
_cell_angle_beta 77.747(4)
_cell_angle_gamma 81.705(4)
_cell_formula_units_Z 2
_cell_length_a 12.413(2)
_cell_length_b 22.404(3)
_cell_length_c 22.568(3)
_cell_measurement_reflns_used 9884
_cell_measurement_temperature 296(2)
_cell_measurement_theta_max 23.13
_cell_measurement_theta_min 2.22
_cell_volume 5427.1(14)
_computing_structure_refinement 'SHELXL-2014/7 (Sheldrick, 2014)'
_diffrn_ambient_temperature 296(2)
_diffrn_measured_fraction_theta_full 0.960
_diffrn_measured_fraction_theta_max 0.962
_diffrn_measurement_device_type 'CCD area detector'
_diffrn_measurement_method 'phi and omega scans'
_diffrn_radiation_source 'fine-focus sealed tube'
_diffrn_radiation_type MoK\a
_diffrn_radiation_wavelength 0.71073
_diffrn_reflns_av_R_equivalents 0.1204
_diffrn_reflns_av_unetI/netI 0.1528
_diffrn_reflns_Laue_measured_fraction_full 0.960
_diffrn_reflns_Laue_measured_fraction_max 0.962
_diffrn_reflns_limit_h_max 15
_diffrn_reflns_limit_h_min -15
_diffrn_reflns_limit_k_max 27
_diffrn_reflns_limit_k_min -27
_diffrn_reflns_limit_l_max 27
_diffrn_reflns_limit_l_min -27
_diffrn_reflns_number 94446
_diffrn_reflns_point_group_measured_fraction_full 0.960
_diffrn_reflns_point_group_measured_fraction_max 0.962
_diffrn_reflns_theta_full 25.242
_diffrn_reflns_theta_max 26.000
_diffrn_reflns_theta_min 1.027
_exptl_absorpt_coefficient_mu 0.075
_exptl_absorpt_correction_T_max 0.985
_exptl_absorpt_correction_T_min 0.979
_exptl_absorpt_correction_type multi-scan
_exptl_absorpt_process_details sadabs
_exptl_crystal_colour colorless
_exptl_crystal_density_diffrn 1.073
_exptl_crystal_description block
_exptl_crystal_F_000 1876
_exptl_crystal_size_max 0.280
_exptl_crystal_size_mid 0.240
_exptl_crystal_size_min 0.200
_refine_diff_density_max 2.139
_refine_diff_density_min -0.556
_refine_diff_density_rms 0.110
_refine_ls_extinction_coef 0.0017(6)
_refine_ls_extinction_expression Fc^*^=kFc[1+0.001xFc^2^\l^3^/sin(2\q)]^-1/4^
_refine_ls_extinction_method 'SHELXL-2014/7 (Sheldrick 2014'
_refine_ls_goodness_of_fit_ref 1.047
_refine_ls_hydrogen_treatment constr
_refine_ls_matrix_type full
_refine_ls_number_parameters 1172
_refine_ls_number_reflns 20551
_refine_ls_number_restraints 48
_refine_ls_restrained_S_all 1.046
_refine_ls_R_factor_all 0.3110
_refine_ls_R_factor_gt 0.2000
_refine_ls_shift/su_max 0.000
_refine_ls_shift/su_mean 0.000
_refine_ls_structure_factor_coef Fsqd
_refine_ls_weighting_details 'w=1/[\s^2^(Fo^2^)+(0.1399P)^2^+57.4886P] where P=(Fo^2^+2Fc^2^)/3'
_refine_ls_weighting_scheme calc
_refine_ls_wR_factor_gt 0.4349
_refine_ls_wR_factor_ref 0.4712
_reflns_Friedel_coverage 0.000
_reflns_number_gt 10261
_reflns_number_total 20551
_reflns_threshold_expression 'I > 2\s(I)'
_cod_data_source_file c7nj05192a2.cif
_cod_data_source_block 3b
_cod_depositor_comments 'Adding full bibliography for 7057212--7057213.cif.'
_cod_original_cell_volume 5426.9(14)
_cod_database_code 7057213
_shelx_shelxl_version_number 2014/7
_shelx_space_group_comment
;
The symmetry employed for this shelxl refinement is uniquely defined
by the following loop, which should always be used as a source of
symmetry information in preference to the above space-group names.
They are only intended as comments.
;
_shelx_estimated_absorpt_t_min 0.979
_shelx_estimated_absorpt_t_max 0.985

loop_
_space_group_symop_operation_xyz
'x, y, z'
'-x, -y, -z'

loop_
_atom_site_label
_atom_site_type_symbol
_atom_site_fract_x
_atom_site_fract_y
_atom_site_fract_z
_atom_site_U_iso_or_equiv
_atom_site_adp_type
_atom_site_occupancy
_atom_site_site_symmetry_order
_atom_site_calc_flag
_atom_site_refinement_flags_posn
_atom_site_refinement_flags_adp
C1 C 0.2449(6) 0.0266(4) 0.6035(4) 0.0305(19) Uani 1 1 d . .
H1A H 0.2525 0.0058 0.6510 0.037 Uiso 1 1 calc R U
H1B H 0.2386 -0.0093 0.5920 0.037 Uiso 1 1 calc R U
C2 C 0.1382(6) 0.0720(4) 0.5940(4) 0.0275(18) Uani 1 1 d . .
C3 C 0.1028(7) 0.1065(4) 0.6332(4) 0.0306(19) Uani 1 1 d . .
C4 C 0.0062(7) 0.1484(4) 0.6232(4) 0.033(2) Uani 1 1 d . .
H4 H -0.0195 0.1690 0.6515 0.040 Uiso 1 1 calc R U
C5 C -0.0521(6) 0.1603(4) 0.5727(4) 0.0278(19) Uani 1 1 d . .
C6 C -0.0158(6) 0.1242(4) 0.5346(4) 0.0254(18) Uani 1 1 d . .
C7 C 0.0782(7) 0.0818(4) 0.5442(4) 0.0260(18) Uani 1 1 d . .
H7 H 0.1017 0.0597 0.5173 0.031 Uiso 1 1 calc R U
C8 C -0.1510(6) 0.2083(4) 0.5607(4) 0.0288(19) Uani 1 1 d . .
H8A H -0.1903 0.2064 0.6035 0.035 Uiso 1 1 calc R U
H8B H -0.2005 0.1955 0.5411 0.035 Uiso 1 1 calc R U
C9 C -0.1159(6) 0.2801(4) 0.5127(4) 0.0265(19) Uani 1 1 d . .
C10 C -0.0859(7) 0.3210(4) 0.5375(5) 0.033(2) Uani 1 1 d . .
C11 C -0.0481(7) 0.3850(4) 0.4929(4) 0.032(2) Uani 1 1 d . .
H11 H -0.0295 0.4122 0.5099 0.038 Uiso 1 1 calc R U
C12 C -0.0382(6) 0.4081(4) 0.4243(5) 0.037(2) Uani 1 1 d . .
C13 C -0.0693(7) 0.3674(4) 0.3993(5) 0.037(2) Uani 1 1 d . .
C14 C -0.1049(7) 0.3039(4) 0.4452(5) 0.037(2) Uani 1 1 d . .
H14 H -0.1222 0.2762 0.4283 0.045 Uiso 1 1 calc R U
C15 C 0.0090(7) 0.4780(4) 0.3758(5) 0.039(2) Uani 1 1 d . .
H15A H -0.0272 0.4991 0.3362 0.047 Uiso 1 1 calc R U
H15B H -0.0062 0.5067 0.3985 0.047 Uiso 1 1 calc R U
C16 C 0.1322(7) 0.4716(4) 0.3536(5) 0.035(2) Uani 1 1 d . .
C17 C 0.2076(8) 0.4763(4) 0.3896(5) 0.040(2) Uani 1 1 d . .
C18 C 0.3213(8) 0.4715(4) 0.3682(5) 0.041(2) Uani 1 1 d . .
H18 H 0.3704 0.4768 0.3910 0.050 Uiso 1 1 calc R U
C19 C 0.3610(7) 0.4586(4) 0.3119(4) 0.035(2) Uani 1 1 d . .
C20 C 0.2870(8) 0.4529(5) 0.2776(4) 0.047(3) Uani 1 1 d . .
C21 C 0.1724(7) 0.4611(5) 0.2977(5) 0.043(2) Uani 1 1 d . .
H21 H 0.1235 0.4593 0.2727 0.051 Uiso 1 1 calc R U
C22 C 0.4869(8) 0.4511(5) 0.2912(5) 0.055(3) Uani 1 1 d . .
H22A H 0.5039 0.4642 0.2429 0.065 Uiso 1 1 calc R U
H22B H 0.5227 0.4814 0.2997 0.065 Uiso 1 1 calc R U
C23 C 0.5311(7) 0.3821(5) 0.3281(5) 0.038(2) Uani 1 1 d . .
C24 C 0.5709(6) 0.3600(4) 0.3880(4) 0.032(2) Uani 1 1 d . .
C25 C 0.6100(6) 0.2923(4) 0.4228(5) 0.035(2) Uani 1 1 d . .
H25 H 0.6382 0.2790 0.4624 0.041 Uiso 1 1 calc R U
C26 C 0.6072(6) 0.2449(5) 0.3993(5) 0.036(2) Uani 1 1 d . .
C27 C 0.5697(8) 0.2663(5) 0.3382(5) 0.045(2) Uani 1 1 d . .
C28 C 0.5330(7) 0.3347(5) 0.3039(5) 0.048(3) Uani 1 1 d . .
H28 H 0.5088 0.3489 0.2630 0.058 Uiso 1 1 calc R U
C29 C 0.6409(7) 0.1725(4) 0.4402(4) 0.034(2) Uani 1 1 d . .
H29A H 0.6916 0.1694 0.4689 0.040 Uiso 1 1 calc R U
H29B H 0.6787 0.1534 0.4101 0.040 Uiso 1 1 calc R U
C30 C 0.5395(7) 0.1323(4) 0.4843(5) 0.034(2) Uani 1 1 d . .
C31 C 0.5033(6) 0.1252(4) 0.5504(4) 0.0265(18) Uani 1 1 d . .
C32 C 0.4074(7) 0.0919(4) 0.5877(4) 0.032(2) Uani 1 1 d . .
H32 H 0.3822 0.0885 0.6310 0.039 Uiso 1 1 calc R U
C33 C 0.3470(7) 0.0631(4) 0.5616(4) 0.030(2) Uani 1 1 d . .
C34 C 0.3862(7) 0.0690(4) 0.4976(5) 0.032(2) Uani 1 1 d . .
C35 C 0.4824(7) 0.1023(4) 0.4596(5) 0.035(2) Uani 1 1 d . .
H35 H 0.5086 0.1044 0.4170 0.042 Uiso 1 1 calc R U
C36 C 0.2416(10) -0.0294(6) 0.3135(6) 0.063(3) Uani 1 1 d . .
H36A H 0.2348 -0.0746 0.3492 0.094 Uiso 1 1 calc R U
H36B H 0.2705 -0.0307 0.2711 0.094 Uiso 1 1 calc R U
H36C H 0.1703 -0.0060 0.3111 0.094 Uiso 1 1 calc R U
C37 C 0.3185(9) 0.0067(5) 0.3277(4) 0.047(2) Uani 1 1 d . .
H37A H 0.3233 0.0526 0.2919 0.056 Uiso 1 1 calc R U
H37B H 0.3916 -0.0154 0.3266 0.056 Uiso 1 1 calc R U
C38 C 0.2830(7) 0.0083(4) 0.3951(4) 0.034(2) Uani 1 1 d . .
H38A H 0.2107 0.0315 0.3957 0.040 Uiso 1 1 calc R U
H38B H 0.2763 -0.0375 0.4307 0.040 Uiso 1 1 calc R U
C39 C 0.3611(7) 0.0426(4) 0.4095(4) 0.035(2) Uani 1 1 d . .
H39A H 0.4337 0.0200 0.4086 0.042 Uiso 1 1 calc R U
H39B H 0.3669 0.0889 0.3746 0.042 Uiso 1 1 calc R U
C40 C 0.5217(8) 0.1615(5) 0.6325(5) 0.041(2) Uani 1 1 d . .
H40A H 0.5809 0.1704 0.6488 0.049 Uiso 1 1 calc R U
H40B H 0.4922 0.1189 0.6669 0.049 Uiso 1 1 calc R U
C41 C 0.4318(8) 0.2165(5) 0.6245(5) 0.040(2) Uani 1 1 d . .
C42 C 0.3353(7) 0.3117(5) 0.5422(5) 0.041(2) Uani 1 1 d . .
H42A H 0.3677 0.3519 0.5049 0.050 Uiso 1 1 calc R U
H42B H 0.3063 0.3218 0.5801 0.050 Uiso 1 1 calc R U
C43 C 0.2410(8) 0.2937(5) 0.5211(5) 0.047(2) Uani 1 1 d . .
H43A H 0.1869 0.3314 0.5081 0.056 Uiso 1 1 calc R U
H43B H 0.2051 0.2553 0.5592 0.056 Uiso 1 1 calc R U
C44 C 0.2830(9) 0.2767(6) 0.4617(6) 0.059(3) Uani 1 1 d . .
H44A H 0.3266 0.3132 0.4261 0.070 Uiso 1 1 calc R U
H44B H 0.3316 0.2364 0.4767 0.070 Uiso 1 1 calc R U
C45 C 0.1971(9) 0.2658(6) 0.4333(5) 0.056(3) Uani 1 1 d . .
H45A H 0.1511 0.3070 0.4159 0.067 Uiso 1 1 calc R U
H45B H 0.1509 0.2311 0.4695 0.067 Uiso 1 1 calc R U
C46 C 0.2389(9) 0.2448(5) 0.3765(5) 0.053(3) Uani 1 1 d . .
H46A H 0.2929 0.2760 0.3428 0.064 Uiso 1 1 calc R U
H46B H 0.2755 0.2003 0.3950 0.064 Uiso 1 1 calc R U
C47 C 0.1468(11) 0.2439(8) 0.3423(7) 0.084(4) Uani 1 1 d . .
H47A H 0.0914 0.2137 0.3757 0.101 Uiso 1 1 calc R U
H47B H 0.1119 0.2887 0.3217 0.101 Uiso 1 1 calc R U
C48 C 0.1318(11) 0.2052(6) 0.2611(5) 0.064(3) Uani 1 1 d . .
C49 C 0.1882(8) 0.1792(6) 0.2103(5) 0.053(3) Uani 1 1 d . .
H49A H 0.1795 0.1311 0.2295 0.064 Uiso 1 1 calc R U
H49B H 0.1547 0.2016 0.1697 0.064 Uiso 1 1 calc R U
C50 C 0.3671(8) 0.1767(5) 0.1431(5) 0.040(2) Uani 1 1 d . .
C51 C 0.3590(8) 0.1175(5) 0.1403(5) 0.043(2) Uani 1 1 d . .
H51 H 0.3071 0.0874 0.1721 0.051 Uiso 1 1 calc R U
C52 C 0.4246(8) 0.1015(5) 0.0925(5) 0.044(2) Uani 1 1 d . .
C53 C 0.5013(8) 0.1505(6) 0.0447(5) 0.058(3) Uani 1 1 d . .
C54 C 0.5072(8) 0.2080(5) 0.0473(5) 0.050(3) Uani 1 1 d . .
H54 H 0.5581 0.2388 0.0155 0.061 Uiso 1 1 calc R U
C55 C 0.4411(8) 0.2225(5) 0.0949(5) 0.050(3) Uani 1 1 d . .
C56 C 0.4462(10) 0.2919(5) 0.0934(6) 0.069(4) Uani 1 1 d . .
H56A H 0.4276 0.2874 0.1392 0.082 Uiso 1 1 calc R U
H56B H 0.5206 0.3072 0.0751 0.082 Uiso 1 1 calc R U
C57 C 0.3659(9) 0.3437(5) 0.0499(5) 0.045(3) Uani 1 1 d . .
C58 C 0.2582(11) 0.3529(5) 0.0773(6) 0.061(3) Uani 1 1 d . .
H58 H 0.2342 0.3275 0.1234 0.073 Uiso 1 1 calc R U
C59 C 0.1842(11) 0.3997(6) 0.0373(6) 0.063(3) Uani 1 1 d . .
C60 C 0.2182(11) 0.4376(5) -0.0311(6) 0.059(3) Uani 1 1 d . .
C61 C 0.3267(12) 0.4272(6) -0.0601(6) 0.069(4) Uani 1 1 d . .
H61 H 0.3498 0.4522 -0.1064 0.083 Uiso 1 1 calc R U
C62 C 0.4016(10) 0.3794(6) -0.0199(7) 0.071(4) Uani 1 1 d . .
C63 C 0.1414(11) 0.4883(5) -0.0767(6) 0.068(4) Uani 1 1 d . .
H63A H 0.0924 0.5101 -0.0520 0.082 Uiso 1 1 calc R U
H63B H 0.1847 0.5228 -0.1153 0.082 Uiso 1 1 calc R U
C64 C 0.0731(10) 0.4575(5) -0.1020(5) 0.051(3) Uani 1 1 d . .
C65 C -0.0260(10) 0.4320(7) -0.0663(6) 0.075(4) Uani 1 1 d . .
H65 H -0.0543 0.4360 -0.0266 0.090 Uiso 1 1 calc R U
C66 C -0.0878(10) 0.3994(8) -0.0883(7) 0.078(4) Uani 1 1 d . .
C67 C -0.0481(9) 0.3955(6) -0.1487(6) 0.063(3) Uani 1 1 d . .
C68 C 0.0496(9) 0.4234(5) -0.1857(5) 0.050(3) Uani 1 1 d . .
H68 H 0.0754 0.4222 -0.2270 0.061 Uiso 1 1 calc R U
C69 C 0.1112(9) 0.4535(5) -0.1636(5) 0.049(3) Uani 1 1 d . .
C70 C -0.1098(10) 0.3572(8) -0.1703(7) 0.088(5) Uani 1 1 d . .
H70A H -0.1067 0.3805 -0.2190 0.105 Uiso 1 1 calc R U
H70B H -0.1867 0.3555 -0.1491 0.105 Uiso 1 1 calc R U
C71 C -0.0575(10) 0.2838(7) -0.1492(6) 0.071(4) Uani 1 1 d . .
C72 C -0.0946(14) 0.2351(11) -0.0882(7) 0.118(7) Uani 1 1 d . .
H72 H -0.1498 0.2455 -0.0589 0.141 Uiso 1 1 calc R U
C73 C -0.0508(16) 0.1680(12) -0.0678(7) 0.130(10) Uani 1 1 d . .
C74 C 0.0348(19) 0.1548(8) -0.1075(7) 0.114(7) Uani 1 1 d . .
C75 C 0.0787(13) 0.2054(6) -0.1687(6) 0.082(4) Uani 1 1 d . .
H75 H 0.1397 0.1958 -0.1955 0.098 Uiso 1 1 calc R U
C76 C 0.0313(10) 0.2715(6) -0.1907(5) 0.056(3) Uani 1 1 d . .
C77 C 0.101(2) 0.0799(7) -0.0852(8) 0.190(14) Uani 1 1 d . .
H77A H 0.0475 0.0453 -0.0599 0.227 Uiso 1 1 calc R U
H77B H 0.1357 0.0755 -0.1258 0.227 Uiso 1 1 calc R U
C78 C 0.1882(14) 0.0683(6) -0.0421(6) 0.0777(17) Uani 1 1 d . U
C79 C 0.1520(13) 0.0442(5) 0.0292(5) 0.0781(17) Uani 1 1 d . U
H79 H 0.0781 0.0356 0.0475 0.094 Uiso 1 1 calc R U
C80 C 0.2274(14) 0.0334(6) 0.0712(6) 0.0778(17) Uani 1 1 d . U
C81 C 0.3348(14) 0.0454(6) 0.0458(6) 0.0779(17) Uani 1 1 d . U
C82 C 0.3706(13) 0.0694(5) -0.0244(6) 0.0782(17) Uani 1 1 d . U
H82 H 0.4450 0.0765 -0.0422 0.094 Uiso 1 1 calc R U
C83 C 0.2983(14) 0.0822(6) -0.0660(6) 0.0783(17) Uani 1 1 d . U
C84 C 0.4144(11) 0.0368(5) 0.0896(5) 0.060(3) Uani 1 1 d . .
H84A H 0.4861 0.0220 0.0723 0.072 Uiso 1 1 calc R U
H84B H 0.3905 0.0022 0.1350 0.072 Uiso 1 1 calc R U
C85 C 0.6122(11) 0.1810(6) -0.0647(5) 0.069(3) Uani 1 1 d . .
H85A H 0.6584 0.2091 -0.0594 0.083 Uiso 1 1 calc R U
H85B H 0.5517 0.2093 -0.0866 0.083 Uiso 1 1 calc R U
C86 C 0.6794(11) 0.1489(7) -0.1080(6) 0.085(4) Uani 1 1 d . .
H86A H 0.7436 0.1244 -0.0878 0.102 Uiso 1 1 calc R U
H86B H 0.6352 0.1165 -0.1079 0.102 Uiso 1 1 calc R U
C87 C 0.7165(11) 0.1980(7) -0.1788(6) 0.072(4) Uani 1 1 d . .
H87A H 0.7574 0.2316 -0.1786 0.086 Uiso 1 1 calc R U
H87B H 0.6520 0.2209 -0.1995 0.086 Uiso 1 1 calc R U
C88 C 0.7876(13) 0.1681(8) -0.2221(7) 0.108(6) Uani 1 1 d . .
H88A H 0.8551 0.1490 -0.2047 0.161 Uiso 1 1 calc R U
H88B H 0.8039 0.2027 -0.2678 0.161 Uiso 1 1 calc R U
H88C H 0.7492 0.1335 -0.2215 0.161 Uiso 1 1 calc R U
C89 C 0.0865(14) 0.0031(10) 0.1682(7) 0.121(6) Uani 1 1 d . .
H89A H 0.0546 0.0395 0.1786 0.181 Uiso 1 1 calc R U
H89B H 0.0805 -0.0387 0.2091 0.181 Uiso 1 1 calc R U
H89C H 0.0479 0.0010 0.1366 0.181 Uiso 1 1 calc R U
C90 C 0.4265(16) 0.1466(8) -0.1672(8) 0.123(6) Uani 1 1 d . .
H90A H 0.4230 0.1780 -0.1489 0.185 Uiso 1 1 calc R U
H90B H 0.4325 0.1708 -0.2157 0.185 Uiso 1 1 calc R U
H90C H 0.4898 0.1160 -0.1558 0.185 Uiso 1 1 calc R U
C91 C -0.1596(14) 0.1291(14) 0.0409(10) 0.204(15) Uani 1 1 d . .
H91A H -0.1307 0.1641 0.0452 0.306 Uiso 1 1 calc R U
H91B H -0.1708 0.0904 0.0844 0.306 Uiso 1 1 calc R U
H91C H -0.2287 0.1449 0.0247 0.306 Uiso 1 1 calc R U
C92 C 0.1769(9) 0.3146(6) -0.2864(6) 0.070(3) Uani 1 1 d . .
H92A H 0.2293 0.2973 -0.2557 0.105 Uiso 1 1 calc R U
H92B H 0.1991 0.3574 -0.3229 0.105 Uiso 1 1 calc R U
H92C H 0.1741 0.2836 -0.3043 0.105 Uiso 1 1 calc R U
C93 C -0.2235(19) 0.3776(17) 0.0082(12) 0.237(17) Uani 1 1 d . .
H93A H -0.2247 0.3332 0.0456 0.356 Uiso 1 1 calc R U
H93B H -0.2961 0.3991 0.0085 0.356 Uiso 1 1 calc R U
H93C H -0.1730 0.4037 0.0121 0.356 Uiso 1 1 calc R U
C94 C 0.2494(10) 0.4766(7) -0.2607(6) 0.074(4) Uani 1 1 d . .
H94A H 0.2798 0.4318 -0.2511 0.111 Uiso 1 1 calc R U
H94B H 0.3055 0.5083 -0.2876 0.111 Uiso 1 1 calc R U
H94C H 0.1894 0.4868 -0.2852 0.111 Uiso 1 1 calc R U
C95 C 0.0353(13) 0.3622(8) 0.1295(7) 0.110(6) Uani 1 1 d . .
H95A H 0.0479 0.3170 0.1341 0.166 Uiso 1 1 calc R U
H95B H -0.0424 0.3714 0.1402 0.166 Uiso 1 1 calc R U
H95C H 0.0733 0.3666 0.1599 0.166 Uiso 1 1 calc R U
C96 C 0.5439(14) 0.4012(12) -0.1193(10) 0.204(14) Uani 1 1 d . .
H96A H 0.5885 0.3685 -0.1314 0.306 Uiso 1 1 calc R U
H96B H 0.5869 0.4390 -0.1322 0.306 Uiso 1 1 calc R U
H96C H 0.4813 0.4162 -0.1423 0.306 Uiso 1 1 calc R U
C97 C 0.1396(10) 0.1331(6) 0.7179(5) 0.061(3) Uani 1 1 d . .
H97A H 0.1420 0.1802 0.6867 0.091 Uiso 1 1 calc R U
H97B H 0.1917 0.1217 0.7479 0.091 Uiso 1 1 calc R U
H97C H 0.0667 0.1236 0.7438 0.091 Uiso 1 1 calc R U
C98 C -0.0573(9) 0.0976(6) 0.4514(5) 0.058(3) Uani 1 1 d . .
H98A H 0.0125 0.1079 0.4217 0.087 Uiso 1 1 calc R U
H98B H -0.1146 0.1063 0.4253 0.087 Uiso 1 1 calc R U
H98C H -0.0554 0.0510 0.4839 0.087 Uiso 1 1 calc R U
C99 C -0.0678(11) 0.3341(6) 0.6348(6) 0.073(4) Uani 1 1 d . .
H99A H 0.0084 0.3442 0.6175 0.109 Uiso 1 1 calc R U
H99B H -0.0781 0.3095 0.6834 0.109 Uiso 1 1 calc R U
H99C H -0.1128 0.3753 0.6219 0.109 Uiso 1 1 calc R U
C100 C -0.1132(9) 0.3611(6) 0.3038(6) 0.058(3) Uani 1 1 d . .
H10A H -0.1877 0.3532 0.3275 0.087 Uiso 1 1 calc R U
H10B H -0.0743 0.3189 0.3102 0.087 Uiso 1 1 calc R U
H10C H -0.1140 0.3892 0.2563 0.087 Uiso 1 1 calc R U
C101 C 0.2401(9) 0.4951(5) 0.4813(6) 0.052(3) Uani 1 1 d . .
H10D H 0.2960 0.4591 0.4912 0.078 Uiso 1 1 calc R U
H10E H 0.2008 0.4950 0.5229 0.078 Uiso 1 1 calc R U
H10F H 0.2740 0.5374 0.4532 0.078 Uiso 1 1 calc R U
C102 C 0.2554(12) 0.4352(9) 0.1835(7) 0.103(5) Uani 1 1 d . .
H10G H 0.2008 0.4033 0.2132 0.155 Uiso 1 1 calc R U
H10H H 0.2957 0.4210 0.1504 0.155 Uiso 1 1 calc R U
H10I H 0.2196 0.4788 0.1608 0.155 Uiso 1 1 calc R U
C103 C 0.6193(9) 0.3915(5) 0.4667(6) 0.053(3) Uani 1 1 d . .
H10J H 0.5814 0.3555 0.5057 0.079 Uiso 1 1 calc R U
H10K H 0.6145 0.4304 0.4749 0.079 Uiso 1 1 calc R U
H10L H 0.6954 0.3775 0.4584 0.079 Uiso 1 1 calc R U
C104 C 0.5310(13) 0.2398(8) 0.2527(7) 0.103(5) Uani 1 1 d . .
H10M H 0.4543 0.2543 0.2570 0.154 Uiso 1 1 calc R U
H10N H 0.5401 0.2018 0.2428 0.154 Uiso 1 1 calc R U
H10O H 0.5729 0.2760 0.2166 0.154 Uiso 1 1 calc R U
N1 N 0.4198(6) 0.2585(4) 0.5612(4) 0.046(2) Uani 1 1 d . .
H1 H 0.4657 0.2535 0.5292 0.055 Uiso 1 1 calc R U
N2 N 0.1938(9) 0.2204(5) 0.2886(5) 0.073(3) Uani 1 1 d . .
H2 H 0.2641 0.2175 0.2768 0.088 Uiso 1 1 calc R U
O1 O 0.5702(5) 0.4080(3) 0.4098(3) 0.0449(16) Uani 1 1 d . .
O2 O 0.5700(6) 0.2204(4) 0.3158(3) 0.059(2) Uani 1 1 d . .
O3 O 0.1640(5) 0.4859(3) 0.4463(4) 0.0507(17) Uani 1 1 d . .
O4 O 0.3321(6) 0.4389(4) 0.2233(3) 0.065(2) Uani 1 1 d . .
O5 O -0.0980(6) 0.2951(3) 0.6081(3) 0.0464(17) Uani 1 1 d . .
O6 O -0.0590(5) 0.3943(3) 0.3297(3) 0.0498(17) Uani 1 1 d . .
O7 O 0.1669(6) 0.0941(3) 0.6809(3) 0.0493(18) Uani 1 1 d . .
O8 O -0.0786(5) 0.1383(3) 0.4854(3) 0.0405(15) Uani 1 1 d . .
O9 O 0.3247(4) 0.0418(3) 0.4737(3) 0.0380(15) Uani 1 1 d . .
O10 O 0.5662(5) 0.1549(3) 0.5728(3) 0.0348(14) Uani 1 1 d . .
O11 O 0.3774(7) 0.2203(4) 0.6745(4) 0.064(2) Uani 1 1 d . .
O12 O 0.0285(8) 0.2061(6) 0.2761(5) 0.101(3) Uani 1 1 d . .
O13 O 0.3017(6) 0.1921(3) 0.1938(3) 0.0529(18) Uani 1 1 d . .
O14 O 0.5704(8) 0.1300(4) -0.0005(4) 0.099(3) Uani 1 1 d . .
O15 O 0.0751(9) 0.4084(5) 0.0620(5) 0.093(3) Uani 1 1 d . .
O16 O 0.5051(8) 0.3698(5) -0.0444(5) 0.115(4) Uani 1 1 d . .
O17 O -0.1887(8) 0.3726(8) -0.0538(5) 0.141(5) Uani 1 1 d . .
O18 O 0.2106(7) 0.4810(4) -0.1996(4) 0.070(2) Uani 1 1 d . .
O19 O -0.0808(12) 0.1104(8) -0.0074(6) 0.171(7) Uani 1 1 d . .
O20 O 0.0692(7) 0.3230(4) -0.2507(3) 0.063(2) Uani 1 1 d . .
O21 O 0.1952(8) 0.0135(5) 0.1404(4) 0.084(3) Uani 1 1 d . .
O22 O 0.3282(12) 0.1094(5) -0.1394(5) 0.114(4) Uani 1 1 d . .

loop_
_atom_site_aniso_label
_atom_site_aniso_U_11
_atom_site_aniso_U_22
_atom_site_aniso_U_33
_atom_site_aniso_U_23
_atom_site_aniso_U_13
_atom_site_aniso_U_12
C1 0.025(4) 0.025(4) 0.041(5) -0.017(4) -0.010(4) 0.013(4)
C2 0.021(4) 0.021(4) 0.040(5) -0.012(4) -0.011(4) 0.004(3)
C3 0.022(4) 0.038(5) 0.037(5) -0.021(4) -0.003(4) -0.005(4)
C4 0.031(5) 0.033(5) 0.044(6) -0.027(4) 0.005(4) -0.008(4)
C5 0.014(4) 0.028(4) 0.043(5) -0.014(4) -0.006(4) -0.008(3)
C6 0.017(4) 0.023(4) 0.034(5) -0.010(4) -0.010(3) 0.004(3)
C7 0.034(5) 0.016(4) 0.030(5) -0.013(4) -0.003(4) -0.002(3)
C8 0.018(4) 0.030(4) 0.045(5) -0.022(4) -0.009(4) -0.001(3)
C9 0.013(4) 0.017(4) 0.047(6) -0.015(4) -0.006(4) 0.010(3)
C10 0.027(5) 0.031(5) 0.040(6) -0.016(4) -0.010(4) 0.001(4)
C11 0.025(4) 0.032(5) 0.042(6) -0.019(4) -0.009(4) 0.005(4)
C12 0.016(4) 0.029(5) 0.050(6) -0.003(4) -0.009(4) 0.002(4)
C13 0.027(5) 0.029(5) 0.047(6) -0.011(4) -0.011(4) 0.004(4)
C14 0.036(5) 0.031(5) 0.050(6) -0.019(5) -0.014(4) -0.001(4)
C15 0.036(5) 0.024(4) 0.044(6) -0.002(4) -0.019(4) 0.006(4)
C16 0.035(5) 0.022(4) 0.044(6) -0.005(4) -0.024(4) 0.003(4)
C17 0.036(5) 0.021(4) 0.055(7) -0.006(4) -0.020(5) 0.005(4)
C18 0.038(5) 0.028(5) 0.057(7) -0.010(5) -0.022(5) -0.008(4)
C19 0.019(4) 0.044(5) 0.030(5) -0.005(4) -0.004(4) -0.004(4)
C20 0.054(6) 0.048(6) 0.012(5) 0.012(4) -0.011(4) -0.007(5)
C21 0.028(5) 0.051(6) 0.040(6) -0.010(5) -0.012(4) 0.002(4)
C22 0.041(6) 0.051(6) 0.052(7) -0.002(5) -0.017(5) -0.003(5)
C23 0.023(5) 0.050(6) 0.037(6) -0.018(5) -0.001(4) -0.005(4)
C24 0.015(4) 0.045(5) 0.035(5) -0.020(4) 0.002(4) -0.002(4)
C25 0.018(4) 0.045(5) 0.041(5) -0.020(5) -0.010(4) 0.007(4)
C26 0.012(4) 0.053(6) 0.039(5) -0.021(5) 0.005(4) -0.001(4)
C27 0.058(7) 0.064(7) 0.027(5) -0.028(5) -0.010(5) -0.009(5)
C28 0.030(5) 0.063(7) 0.032(6) -0.002(5) -0.013(4) -0.006(5)
C29 0.030(5) 0.041(5) 0.039(5) -0.026(4) -0.014(4) 0.011(4)
C30 0.030(5) 0.028(4) 0.049(6) -0.022(4) -0.014(4) 0.014(4)
C31 0.019(4) 0.025(4) 0.040(5) -0.018(4) -0.009(4) 0.004(3)
C32 0.033(5) 0.029(4) 0.038(5) -0.020(4) -0.009(4) 0.013(4)
C33 0.027(5) 0.026(4) 0.039(5) -0.011(4) -0.026(4) 0.016(4)
C34 0.030(5) 0.029(4) 0.045(6) -0.019(4) -0.023(4) 0.009(4)
C35 0.019(4) 0.043(5) 0.056(6) -0.032(5) -0.021(4) 0.019(4)
C36 0.077(8) 0.060(7) 0.050(7) -0.013(6) -0.014(6) -0.033(6)
C37 0.067(7) 0.043(5) 0.024(5) -0.006(4) -0.013(5) -0.006(5)
C38 0.042(5) 0.024(4) 0.035(5) -0.011(4) -0.014(4) 0.006(4)
C39 0.032(5) 0.033(5) 0.039(6) -0.016(4) -0.007(4) 0.005(4)
C40 0.052(6) 0.039(5) 0.036(6) -0.018(5) -0.015(5) 0.000(5)
C41 0.046(6) 0.040(5) 0.033(6) -0.010(5) -0.012(5) -0.013(5)
C42 0.037(5) 0.037(5) 0.049(6) -0.019(5) -0.011(4) 0.009(4)
C43 0.054(6) 0.039(5) 0.044(6) -0.016(5) -0.020(5) 0.014(5)
C44 0.049(7) 0.069(7) 0.065(8) -0.037(6) -0.012(6) 0.003(6)
C45 0.054(7) 0.067(7) 0.054(7) -0.035(6) -0.018(5) 0.017(6)
C46 0.058(7) 0.058(6) 0.053(7) -0.033(6) -0.030(5) 0.026(5)
C47 0.068(9) 0.122(12) 0.087(10) -0.069(10) -0.009(7) -0.004(8)
C48 0.072(9) 0.092(9) 0.035(6) -0.027(6) -0.022(6) -0.012(7)
C49 0.050(7) 0.067(7) 0.036(6) -0.023(5) -0.002(5) 0.009(5)
C50 0.038(5) 0.042(5) 0.031(5) -0.005(4) -0.012(4) -0.013(4)
C51 0.048(6) 0.038(5) 0.031(5) -0.002(4) -0.011(4) -0.008(5)
C52 0.041(6) 0.037(5) 0.035(6) -0.003(5) -0.006(5) 0.002(4)
C53 0.038(6) 0.071(8) 0.037(6) -0.018(6) 0.013(5) 0.027(6)
C54 0.041(6) 0.036(6) 0.051(7) 0.000(5) -0.009(5) -0.001(5)
C55 0.041(6) 0.055(6) 0.043(6) -0.005(5) -0.015(5) -0.017(5)
C56 0.085(9) 0.053(7) 0.061(8) 0.000(6) -0.046(7) -0.027(6)
C57 0.072(8) 0.036(5) 0.027(5) -0.002(4) -0.022(5) -0.027(5)
C58 0.083(9) 0.049(6) 0.052(7) -0.020(6) -0.020(6) -0.002(6)
C59 0.085(9) 0.056(7) 0.047(7) -0.020(6) -0.031(6) 0.023(6)
C60 0.086(9) 0.047(6) 0.044(7) -0.015(6) -0.024(6) 0.000(6)
C61 0.091(10) 0.054(7) 0.054(8) -0.001(6) -0.039(7) -0.022(7)
C62 0.040(7) 0.066(8) 0.084(10) -0.002(7) -0.033(6) -0.010(6)
C63 0.115(10) 0.032(5) 0.058(7) -0.021(5) -0.037(7) 0.033(6)
C64 0.084(8) 0.041(5) 0.032(6) -0.022(5) -0.034(6) 0.036(6)
C65 0.045(7) 0.104(10) 0.053(8) -0.031(7) 0.002(6) 0.035(7)
C66 0.046(7) 0.118(12) 0.062(9) -0.035(8) -0.019(6) 0.017(7)
C67 0.040(6) 0.093(9) 0.047(7) -0.023(7) -0.022(5) 0.016(6)
C68 0.050(6) 0.068(7) 0.026(5) -0.017(5) -0.002(5) 0.001(5)
C69 0.055(7) 0.037(5) 0.057(7) -0.025(5) -0.018(5) 0.015(5)
C70 0.039(7) 0.149(14) 0.059(8) -0.030(9) -0.008(6) -0.012(8)
C71 0.046(7) 0.117(11) 0.049(8) -0.021(8) -0.017(6) -0.046(8)
C72 0.104(13) 0.172(18) 0.028(8) 0.015(10) -0.010(8) -0.075(13)
C73 0.122(14) 0.20(2) 0.020(8) 0.035(10) -0.030(8) -0.141(16)
C74 0.21(2) 0.091(11) 0.033(8) 0.020(8) -0.063(10) -0.098(13)
C75 0.149(13) 0.075(9) 0.035(7) -0.018(6) -0.034(7) -0.044(9)
C76 0.072(8) 0.061(7) 0.030(6) -0.003(5) -0.020(6) -0.036(6)
C77 0.44(4) 0.063(9) 0.076(11) 0.029(8) -0.157(18) -0.104(16)
C78 0.152(5) 0.047(3) 0.038(3) -0.009(2) -0.030(3) -0.030(3)
C79 0.152(5) 0.047(3) 0.038(3) -0.008(2) -0.030(3) -0.030(3)
C80 0.152(5) 0.047(3) 0.038(3) -0.008(2) -0.030(3) -0.030(3)
C81 0.152(5) 0.047(3) 0.038(3) -0.008(2) -0.030(3) -0.029(3)
C82 0.152(5) 0.047(3) 0.038(3) -0.008(2) -0.030(3) -0.029(3)
C83 0.152(5) 0.047(3) 0.038(3) -0.008(2) -0.030(3) -0.029(3)
C84 0.105(10) 0.032(5) 0.034(6) -0.008(5) -0.012(6) 0.006(6)
C85 0.082(9) 0.060(7) 0.036(7) -0.004(6) 0.002(6) 0.002(6)
C86 0.072(9) 0.095(10) 0.057(8) -0.026(8) 0.026(7) 0.008(7)
C87 0.072(8) 0.093(9) 0.052(8) -0.038(7) 0.009(6) -0.017(7)
C88 0.118(13) 0.106(12) 0.064(9) -0.032(9) 0.025(9) 0.019(10)
C89 0.107(13) 0.175(18) 0.045(9) -0.013(10) -0.025(9) -0.014(12)
C90 0.158(17) 0.075(10) 0.080(12) 0.015(9) -0.005(11) -0.035(11)
C91 0.054(11) 0.32(3) 0.095(15) 0.029(18) 0.012(10) -0.039(15)
C92 0.057(7) 0.079(8) 0.054(8) -0.024(7) 0.004(6) 0.013(6)
C93 0.15(2) 0.44(5) 0.15(2) -0.18(3) 0.110(17) -0.13(3)
C94 0.060(8) 0.103(10) 0.050(8) -0.028(7) 0.012(6) -0.034(7)
C95 0.114(13) 0.113(12) 0.057(10) -0.018(9) -0.005(8) 0.049(10)
C96 0.072(12) 0.23(3) 0.123(17) 0.067(17) -0.008(11) 0.012(14)
C97 0.070(8) 0.082(8) 0.049(7) -0.044(6) -0.023(6) 0.011(6)
C98 0.068(8) 0.068(7) 0.053(7) -0.032(6) -0.036(6) 0.007(6)
C99 0.087(9) 0.069(8) 0.066(8) -0.017(7) -0.039(7) -0.025(7)
C100 0.059(7) 0.059(7) 0.062(7) -0.035(6) -0.006(6) -0.002(6)
C101 0.051(6) 0.056(6) 0.068(7) -0.041(6) -0.026(5) 0.013(5)
C102 0.079(10) 0.182(17) 0.076(10) -0.080(11) -0.028(8) 0.020(10)
C103 0.051(6) 0.047(6) 0.073(8) -0.033(6) -0.020(6) -0.003(5)
C104 0.117(13) 0.123(13) 0.096(11) -0.062(10) -0.071(10) 0.039(10)
N1 0.042(5) 0.054(5) 0.043(5) -0.026(4) 0.001(4) 0.001(4)
N2 0.066(7) 0.090(8) 0.081(8) -0.053(7) -0.019(6) 0.006(6)
O1 0.039(4) 0.038(4) 0.060(4) -0.021(3) -0.024(3) 0.009(3)
O2 0.071(5) 0.083(5) 0.037(4) -0.033(4) -0.018(4) -0.009(4)
O3 0.047(4) 0.042(4) 0.065(5) -0.025(4) -0.012(4) 0.001(3)
O4 0.059(5) 0.092(6) 0.031(4) -0.011(4) -0.015(3) -0.007(4)
O5 0.063(5) 0.034(3) 0.048(4) -0.021(3) -0.016(3) 0.003(3)
O6 0.048(4) 0.052(4) 0.041(4) -0.013(3) -0.006(3) -0.011(3)
O7 0.060(4) 0.063(4) 0.045(4) -0.037(4) -0.026(3) 0.010(4)
O8 0.045(4) 0.045(4) 0.048(4) -0.031(3) -0.022(3) 0.008(3)
O9 0.023(3) 0.056(4) 0.042(4) -0.028(3) -0.004(3) -0.004(3)
O10 0.048(4) 0.031(3) 0.031(3) -0.016(3) -0.021(3) 0.012(3)
O11 0.083(6) 0.070(5) 0.038(4) -0.026(4) 0.000(4) -0.001(4)
O12 0.057(6) 0.166(10) 0.110(8) -0.089(8) -0.020(5) 0.013(6)
O13 0.062(5) 0.057(4) 0.044(4) -0.027(4) -0.001(4) -0.009(4)
O14 0.112(8) 0.063(5) 0.053(6) 0.012(4) 0.016(5) 0.020(5)
O15 0.112(8) 0.078(6) 0.063(6) -0.024(5) -0.019(5) 0.047(6)
O16 0.074(7) 0.108(8) 0.071(7) 0.042(6) -0.019(5) -0.015(6)
O17 0.048(6) 0.286(17) 0.082(8) -0.088(9) 0.015(5) -0.006(8)
O18 0.076(6) 0.066(5) 0.067(6) -0.019(4) -0.027(5) -0.019(4)
O19 0.146(12) 0.195(14) 0.093(9) 0.038(9) -0.034(9) -0.121(11)
O20 0.088(6) 0.060(5) 0.038(4) -0.012(4) -0.014(4) -0.028(4)
O21 0.091(7) 0.105(7) 0.046(5) -0.011(5) -0.012(5) -0.059(6)
O22 0.222(13) 0.077(6) 0.048(6) -0.023(5) -0.036(7) -0.024(8)

loop_
_atom_type_symbol
_atom_type_description
_atom_type_scat_dispersion_real
_atom_type_scat_dispersion_imag
_atom_type_scat_source
C C 0.0033 0.0016 'International Tables Vol C Tables 4.2.6.8 and 6.1.1.4'
H H 0.0000 0.0000 'International Tables Vol C Tables 4.2.6.8 and 6.1.1.4'
N N 0.0061 0.0033 'International Tables Vol C Tables 4.2.6.8 and 6.1.1.4'
O O 0.0106 0.0060 'International Tables Vol C Tables 4.2.6.8 and 6.1.1.4'

loop_
_geom_angle_atom_site_label_1
_geom_angle_atom_site_label_2
_geom_angle_atom_site_label_3
_geom_angle
C33 C1 C2 113.9(6)
C33 C1 H1A 108.8
C2 C1 H1A 108.8
C33 C1 H1B 108.8
C2 C1 H1B 108.8
H1A C1 H1B 107.7
C7 C2 C3 118.9(7)
C7 C2 C1 120.9(7)
C3 C2 C1 120.1(7)
O7 C3 C2 115.3(7)
O7 C3 C4 125.3(7)
C2 C3 C4 119.5(7)
C5 C4 C3 122.1(8)
C5 C4 H4 118.9
C3 C4 H4 118.9
C4 C5 C6 117.2(7)
C4 C5 C8 120.9(7)
C6 C5 C8 121.8(7)
C7 C6 O8 124.5(7)
C7 C6 C5 121.5(7)
O8 C6 C5 113.9(6)
C6 C7 C2 120.6(7)
C6 C7 H7 119.7
C2 C7 H7 119.7
C5 C8 C9 110.2(6)
C5 C8 H8A 109.6
C9 C8 H8A 109.6
C5 C8 H8B 109.6
C9 C8 H8B 109.6
H8A C8 H8B 108.1
C14 C9 C10 117.9(8)
C14 C9 C8 120.9(7)
C10 C9 C8 121.0(8)
C11 C10 C9 120.4(8)
C11 C10 O5 122.8(7)
C9 C10 O5 116.8(7)
C12 C11 C10 120.4(8)
C12 C11 H11 119.8
C10 C11 H11 119.8
C11 C12 C13 119.2(8)
C11 C12 C15 119.4(8)
C13 C12 C15 121.3(8)
O6 C13 C14 125.3(8)
O6 C13 C12 116.2(8)
C14 C13 C12 118.5(9)
C9 C14 C13 123.4(8)
C9 C14 H14 118.3
C13 C14 H14 118.3
C16 C15 C12 111.2(7)
C16 C15 H15A 109.4
C12 C15 H15A 109.4
C16 C15 H15B 109.4
C12 C15 H15B 109.4
H15A C15 H15B 108.0
C21 C16 C17 118.6(9)
C21 C16 C15 120.2(8)
C17 C16 C15 121.2(9)
O3 C17 C18 122.2(8)
O3 C17 C16 117.0(8)
C18 C17 C16 120.8(10)
C17 C18 C19 119.7(8)
C17 C18 H18 120.2
C19 C18 H18 120.2
C20 C19 C18 119.3(8)
C20 C19 C22 122.4(9)
C18 C19 C22 118.3(8)
C19 C20 O4 116.1(9)
C19 C20 C21 120.5(9)
O4 C20 C21 123.5(9)
C16 C21 C20 121.0(9)
C16 C21 H21 119.5
C20 C21 H21 119.5
C23 C22 C19 112.3(8)
C23 C22 H22A 109.1
C19 C22 H22A 109.1
C23 C22 H22B 109.1
C19 C22 H22B 109.1
H22A C22 H22B 107.9
C24 C23 C28 116.8(9)
C24 C23 C22 122.9(9)
C28 C23 C22 120.3(9)
O1 C24 C23 115.5(8)
O1 C24 C25 123.6(8)
C23 C24 C25 120.8(8)
C26 C25 C24 121.6(8)
C26 C25 H25 119.2
C24 C25 H25 119.2
C27 C26 C25 118.6(9)
C27 C26 C29 121.1(8)
C25 C26 C29 120.3(8)
O2 C27 C26 117.6(9)
O2 C27 C28 124.1(8)
C26 C27 C28 118.3(9)
C23 C28 C27 123.8(9)
C23 C28 H28 118.1
C27 C28 H28 118.1
C26 C29 C30 110.5(7)
C26 C29 H29A 109.6
C30 C29 H29A 109.6
C26 C29 H29B 109.6
C30 C29 H29B 109.6
H29A C29 H29B 108.1
C35 C30 C31 118.9(8)
C35 C30 C29 120.6(8)
C31 C30 C29 120.5(7)
C32 C31 O10 124.8(8)
C32 C31 C30 119.2(7)
O10 C31 C30 116.0(7)
C31 C32 C33 121.8(8)
C31 C32 H32 119.1
C33 C32 H32 119.1
C34 C33 C32 117.8(8)
C34 C33 C1 121.6(7)
C32 C33 C1 120.5(8)
O9 C34 C33 116.2(8)
O9 C34 C35 122.9(8)
C33 C34 C35 120.9(8)
C30 C35 C34 121.2(9)
C30 C35 H35 119.4
C34 C35 H35 119.4
C37 C36 H36A 109.5
C37 C36 H36B 109.5
H36A C36 H36B 109.5
C37 C36 H36C 109.5
H36A C36 H36C 109.5
H36B C36 H36C 109.5
C36 C37 C38 113.5(9)
C36 C37 H37A 108.9
C38 C37 H37A 108.9
C36 C37 H37B 108.9
C38 C37 H37B 108.9
H37A C37 H37B 107.7
C39 C38 C37 113.2(8)
C39 C38 H38A 108.9
C37 C38 H38A 108.9
C39 C38 H38B 108.9
C37 C38 H38B 108.9
H38A C38 H38B 107.8
O9 C39 C38 110.8(7)
O9 C39 H39A 109.5
C38 C39 H39A 109.5
O9 C39 H39B 109.5
C38 C39 H39B 109.5
H39A C39 H39B 108.1
O10 C40 C41 114.8(7)
O10 C40 H40A 108.6
C41 C40 H40A 108.6
O10 C40 H40B 108.6
C41 C40 H40B 108.6
H40A C40 H40B 107.5
O11 C41 N1 124.8(10)
O11 C41 C40 119.9(9)
N1 C41 C40 115.3(9)
N1 C42 C43 112.7(8)
N1 C42 H42A 109.1
C43 C42 H42A 109.1
N1 C42 H42B 109.1
C43 C42 H42B 109.1
H42A C42 H42B 107.8
C42 C43 C44 110.9(8)
C42 C43 H43A 109.5
C44 C43 H43A 109.5
C42 C43 H43B 109.5
C44 C43 H43B 109.5
H43A C43 H43B 108.0
C45 C44 C43 114.9(9)
C45 C44 H44A 108.5
C43 C44 H44A 108.5
C45 C44 H44B 108.5
C43 C44 H44B 108.5
H44A C44 H44B 107.5
C44 C45 C46 115.1(9)
C44 C45 H45A 108.5
C46 C45 H45A 108.5
C44 C45 H45B 108.5
C46 C45 H45B 108.5
H45A C45 H45B 107.5
C47 C46 C45 112.5(9)
C47 C46 H46A 109.1
C45 C46 H46A 109.1
C47 C46 H46B 109.1
C45 C46 H46B 109.1
H46A C46 H46B 107.8
N2 C47 C46 109.4(10)
N2 C47 H47A 109.8
C46 C47 H47A 109.8
N2 C47 H47B 109.8
C46 C47 H47B 109.8
H47A C47 H47B 108.2
N2 C48 O12 124.3(12)
N2 C48 C49 116.4(12)
O12 C48 C49 119.2(10)
O13 C49 C48 109.1(9)
O13 C49 H49A 109.9
C48 C49 H49A 109.9
O13 C49 H49B 109.9
C48 C49 H49B 109.9
H49A C49 H49B 108.3
C51 C50 C55 119.4(10)
C51 C50 O13 122.0(8)
C55 C50 O13 118.7(9)
C52 C51 C50 122.1(9)
C52 C51 H51 118.9
C50 C51 H51 118.9
C51 C52 C53 115.9(9)
C51 C52 C84 121.7(9)
C53 C52 C84 122.4(9)
C54 C53 O14 125.0(11)
C54 C53 C52 121.4(9)
O14 C53 C52 113.5(11)
C53 C54 C55 121.4(10)
C53 C54 H54 119.3
C55 C54 H54 119.3
C54 C55 C50 119.8(10)
C54 C55 C56 119.5(10)
C50 C55 C56 120.6(10)
C57 C56 C55 110.6(8)
C57 C56 H56A 109.5
C55 C56 H56A 109.5
C57 C56 H56B 109.5
C55 C56 H56B 109.5
H56A C56 H56B 108.1
C58 C57 C62 119.8(10)
C58 C57 C56 121.5(10)
C62 C57 C56 118.6(11)
C57 C58 C59 121.5(11)
C57 C58 H58 119.2
C59 C58 H58 119.2
O15 C59 C60 116.6(10)
O15 C59 C58 123.4(11)
C60 C59 C58 120.0(12)
C59 C60 C61 119.1(11)
C59 C60 C63 122.1(12)
C61 C60 C63 118.8(11)
C60 C61 C62 121.1(12)
C60 C61 H61 119.5
C62 C61 H61 119.5
O16 C62 C57 118.4(10)
O16 C62 C61 123.1(12)
C57 C62 C61 118.4(12)
C64 C63 C60 113.2(8)
C64 C63 H63A 108.9
C60 C63 H63A 108.9
C64 C63 H63B 108.9
C60 C63 H63B 108.9
H63A C63 H63B 107.7
C65 C64 C69 117.8(11)
C65 C64 C63 121.6(11)
C69 C64 C63 120.6(11)
C64 C65 C66 121.6(11)
C64 C65 H65 119.2
C66 C65 H65 119.2
O17 C66 C67 116.7(13)
O17 C66 C65 123.8(12)
C67 C66 C65 119.5(12)
C68 C67 C66 118.8(12)
C68 C67 C70 121.3(11)
C66 C67 C70 119.7(12)
C67 C68 C69 121.8(10)
C67 C68 H68 119.1
C69 C68 H68 119.1
O18 C69 C68 122.7(9)
O18 C69 C64 116.8(10)
C68 C69 C64 120.5(10)
C67 C70 C71 110.3(9)
C67 C70 H70A 109.6
C71 C70 H70A 109.6
C67 C70 H70B 109.6
C71 C70 H70B 109.6
H70A C70 H70B 108.1
C72 C71 C76 120.9(16)
C72 C71 C70 119.0(15)
C76 C71 C70 119.9(11)
C71 C72 C73 120.7(19)
C71 C72 H72 119.7
C73 C72 H72 119.7
C74 C73 O19 112(2)
C74 C73 C72 119.2(14)
O19 C73 C72 129(2)
C73 C74 C75 120.8(19)
C73 C74 C77 123.3(16)
C75 C74 C77 116(2)
C74 C75 C76 120.0(16)
C74 C75 H75 120.0
C76 C75 H75 120.0
O20 C76 C71 118.9(12)
O20 C76 C75 122.9(12)
C71 C76 C75 118.2(11)
C78 C77 C74 113.1(10)
C78 C77 H77A 109.0
C74 C77 H77A 109.0
C78 C77 H77B 109.0
C74 C77 H77B 109.0
H77A C77 H77B 107.8
C83 C78 C79 116.9(12)
C83 C78 C77 126.0(13)
C79 C78 C77 117.0(15)
C80 C79 C78 119.8(14)
C80 C79 H79 120.1
C78 C79 H79 120.1
C81 C80 C79 121.1(12)
C81 C80 O21 116.8(11)
C79 C80 O21 122.0(14)
C80 C81 C82 119.2(12)
C80 C81 C84 121.4(11)
C82 C81 C84 119.4(14)
C83 C82 C81 120.5(15)
C83 C82 H82 119.7
C81 C82 H82 119.7
C82 C83 C78 122.3(12)
C82 C83 O22 123.8(14)
C78 C83 O22 113.9(11)
C81 C84 C52 111.5(9)
C81 C84 H84A 109.3
C52 C84 H84A 109.3
C81 C84 H84B 109.3
C52 C84 H84B 109.3
H84A C84 H84B 108.0
O14 C85 C86 109.4(10)
O14 C85 H85A 109.8
C86 C85 H85A 109.8
O14 C85 H85B 109.8
C86 C85 H85B 109.8
H85A C85 H85B 108.2
C87 C86 C85 113.6(11)
C87 C86 H86A 108.8
C85 C86 H86A 108.8
C87 C86 H86B 108.8
C85 C86 H86B 108.8
H86A C86 H86B 107.7
C86 C87 C88 114.9(12)
C86 C87 H87A 108.6
C88 C87 H87A 108.6
C86 C87 H87B 108.6
C88 C87 H87B 108.6
H87A C87 H87B 107.5
C87 C88 H88A 109.5
C87 C88 H88B 109.5
H88A C88 H88B 109.5
C87 C88 H88C 109.5
H88A C88 H88C 109.5
H88B C88 H88C 109.5
O21 C89 H89A 109.5
O21 C89 H89B 109.5
H89A C89 H89B 109.5
O21 C89 H89C 109.5
H89A C89 H89C 109.5
H89B C89 H89C 109.5
O22 C90 H90A 109.5
O22 C90 H90B 109.5
H90A C90 H90B 109.5
O22 C90 H90C 109.5
H90A C90 H90C 109.5
H90B C90 H90C 109.5
O19 C91 H91A 109.5
O19 C91 H91B 109.5
H91A C91 H91B 109.5
O19 C91 H91C 109.5
H91A C91 H91C 109.5
H91B C91 H91C 109.5
O20 C92 H92A 109.5
O20 C92 H92B 109.5
H92A C92 H92B 109.5
O20 C92 H92C 109.5
H92A C92 H92C 109.5
H92B C92 H92C 109.5
O17 C93 H93A 109.5
O17 C93 H93B 109.5
H93A C93 H93B 109.5
O17 C93 H93C 109.5
H93A C93 H93C 109.5
H93B C93 H93C 109.5
O18 C94 H94A 109.5
O18 C94 H94B 109.5
H94A C94 H94B 109.5
O18 C94 H94C 109.5
H94A C94 H94C 109.5
H94B C94 H94C 109.5
O15 C95 H95A 109.5
O15 C95 H95B 109.5
H95A C95 H95B 109.5
O15 C95 H95C 109.5
H95A C95 H95C 109.5
H95B C95 H95C 109.5
O16 C96 H96A 109.5
O16 C96 H96B 109.5
H96A C96 H96B 109.5
O16 C96 H96C 109.5
H96A C96 H96C 109.5
H96B C96 H96C 109.5
O7 C97 H97A 109.5
O7 C97 H97B 109.5
H97A C97 H97B 109.5
O7 C97 H97C 109.5
H97A C97 H97C 109.5
H97B C97 H97C 109.5
O8 C98 H98A 109.5
O8 C98 H98B 109.5
H98A C98 H98B 109.5
O8 C98 H98C 109.5
H98A C98 H98C 109.5
H98B C98 H98C 109.5
O5 C99 H99A 109.5
O5 C99 H99B 109.5
H99A C99 H99B 109.5
O5 C99 H99C 109.5
H99A C99 H99C 109.5
H99B C99 H99C 109.5
O6 C100 H10A 109.5
O6 C100 H10B 109.5
H10A C100 H10B 109.5
O6 C100 H10C 109.5
H10A C100 H10C 109.5
H10B C100 H10C 109.5
O3 C101 H10D 109.5
O3 C101 H10E 109.5
H10D C101 H10E 109.5
O3 C101 H10F 109.5
H10D C101 H10F 109.5
H10E C101 H10F 109.5
O4 C102 H10G 109.5
O4 C102 H10H 109.5
H10G C102 H10H 109.5
O4 C102 H10I 109.5
H10G C102 H10I 109.5
H10H C102 H10I 109.5
O1 C103 H10J 109.5
O1 C103 H10K 109.5
H10J C103 H10K 109.5
O1 C103 H10L 109.5
H10J C103 H10L 109.5
H10K C103 H10L 109.5
O2 C104 H10M 109.5
O2 C104 H10N 109.5
H10M C104 H10N 109.5
O2 C104 H10O 109.5
H10M C104 H10O 109.5
H10N C104 H10O 109.5
C41 N1 C42 124.5(8)
C41 N1 H1 117.7
C42 N1 H1 117.7
C48 N2 C47 121.1(11)
C48 N2 H2 119.5
C47 N2 H2 119.5
C24 O1 C103 119.2(7)
C27 O2 C104 119.9(9)
C17 O3 C101 117.7(7)
C20 O4 C102 117.5(9)
C99 O5 C10 118.6(7)
C13 O6 C100 117.0(7)
C3 O7 C97 117.0(7)
C6 O8 C98 117.4(7)
C34 O9 C39 120.2(7)
C31 O10 C40 118.1(7)
C50 O13 C49 117.9(7)
C53 O14 C85 117.2(9)
C59 O15 C95 116.8(9)
C62 O16 C96 120.2(11)
C66 O17 C93 113.6(14)
C69 O18 C94 117.1(8)
C73 O19 C91 110(2)
C76 O20 C92 118.7(10)
C89 O21 C80 119.1(11)
C90 O22 C83 114.2(11)

loop_
_geom_bond_atom_site_label_1
_geom_bond_atom_site_label_2
_geom_bond_distance
C1 C33 1.499(12)
C1 C2 1.538(10)
C1 H1A 0.9700
C1 H1B 0.9700
C2 C7 1.394(11)
C2 C3 1.395(11)
C3 O7 1.376(10)
C3 C4 1.402(12)
C4 C5 1.382(11)
C4 H4 0.9300
C5 C6 1.403(11)
C5 C8 1.493(11)
C6 C7 1.381(10)
C6 O8 1.383(9)
C7 H7 0.9300
C8 C9 1.528(11)
C8 H8A 0.9700
C8 H8B 0.9700
C9 C14 1.345(12)
C9 C10 1.398(11)
C10 C11 1.394(12)
C10 O5 1.401(10)
C11 C12 1.370(12)
C11 H11 0.9300
C12 C13 1.404(13)
C12 C15 1.548(12)
C13 O6 1.382(11)
C13 C14 1.382(12)
C14 H14 0.9300
C15 C16 1.513(12)
C15 H15A 0.9700
C15 H15B 0.9700
C16 C21 1.368(13)
C16 C17 1.405(12)
C17 O3 1.379(12)
C17 C18 1.397(13)
C18 C19 1.404(13)
C18 H18 0.9300
C19 C20 1.374(12)
C19 C22 1.542(13)
C20 O4 1.388(12)
C20 C21 1.411(13)
C21 H21 0.9300
C22 C23 1.464(13)
C22 H22A 0.9700
C22 H22B 0.9700
C23 C24 1.380(12)
C23 C28 1.397(14)
C24 O1 1.374(10)
C24 C25 1.413(12)
C25 C26 1.397(12)
C25 H25 0.9300
C26 C27 1.395(12)
C26 C29 1.497(12)
C27 O2 1.339(11)
C27 C28 1.414(14)
C28 H28 0.9300
C29 C30 1.532(12)
C29 H29A 0.9700
C29 H29B 0.9700
C30 C35 1.384(11)
C30 C31 1.404(12)
C31 C32 1.389(12)
C31 O10 1.391(9)
C32 C33 1.415(11)
C32 H32 0.9300
C33 C34 1.373(12)
C34 O9 1.362(9)
C34 C35 1.396(12)
C35 H35 0.9300
C36 C37 1.503(13)
C36 H36A 0.9600
C36 H36B 0.9600
C36 H36C 0.9600
C37 C38 1.508(12)
C37 H37A 0.9700
C37 H37B 0.9700
C38 C39 1.489(12)
C38 H38A 0.9700
C38 H38B 0.9700
C39 O9 1.417(10)
C39 H39A 0.9700
C39 H39B 0.9700
C40 O10 1.410(10)
C40 C41 1.508(13)
C40 H40A 0.9700
C40 H40B 0.9700
C41 O11 1.218(11)
C41 N1 1.325(12)
C42 N1 1.435(11)
C42 C43 1.520(13)
C42 H42A 0.9700
C42 H42B 0.9700
C43 C44 1.525(14)
C43 H43A 0.9700
C43 H43B 0.9700
C44 C45 1.457(14)
C44 H44A 0.9700
C44 H44B 0.9700
C45 C46 1.529(13)
C45 H45A 0.9700
C45 H45B 0.9700
C46 C47 1.516(15)
C46 H46A 0.9700
C46 H46B 0.9700
C47 N2 1.512(15)
C47 H47A 0.9700
C47 H47B 0.9700
C48 N2 1.253(13)
C48 O12 1.254(14)
C48 C49 1.518(15)
C49 O13 1.415(12)
C49 H49A 0.9700
C49 H49B 0.9700
C50 C51 1.375(13)
C50 C55 1.376(13)
C50 O13 1.407(11)
C51 C52 1.363(13)
C51 H51 0.9300
C52 C53 1.430(14)
C52 C84 1.505(14)
C53 C54 1.330(15)
C53 O14 1.391(12)
C54 C55 1.344(15)
C54 H54 0.9300
C55 C56 1.548(15)
C56 C57 1.526(14)
C56 H56A 0.9700
C56 H56B 0.9700
C57 C58 1.379(15)
C57 C62 1.398(15)
C58 C59 1.397(15)
C58 H58 0.9300
C59 O15 1.373(15)
C59 C60 1.378(16)
C60 C61 1.404(17)
C60 C63 1.509(15)
C61 C62 1.416(15)
C61 H61 0.9300
C62 O16 1.316(15)
C63 C64 1.503(15)
C63 H63A 0.9700
C63 H63B 0.9700
C64 C65 1.358(16)
C64 C69 1.411(13)
C65 C66 1.423(19)
C65 H65 0.9300
C66 O17 1.381(16)
C66 C67 1.386(16)
C67 C68 1.365(15)
C67 C70 1.514(18)
C68 C69 1.382(14)
C68 H68 0.9300
C69 O18 1.376(13)
C70 C71 1.57(2)
C70 H70A 0.9700
C70 H70B 0.9700
C71 C72 1.334(18)
C71 C76 1.373(17)
C72 C73 1.41(3)
C72 H72 0.9300
C73 C74 1.33(3)
C73 O19 1.397(17)
C74 C75 1.378(18)
C74 C77 1.65(3)
C75 C76 1.407(17)
C75 H75 0.9300
C76 O20 1.351(12)
C77 C78 1.53(2)
C77 H77A 0.9700
C77 H77B 0.9700
C78 C83 1.382(19)
C78 C79 1.427(16)
C79 C80 1.390(17)
C79 H79 0.9300
C80 C81 1.347(19)
C80 O21 1.392(14)
C81 C82 1.407(16)
C81 C84 1.474(16)
C82 C83 1.343(17)
C82 H82 0.9300
C83 O22 1.456(14)
C84 H84A 0.9700
C84 H84B 0.9700
C85 O14 1.411(13)
C85 C86 1.517(16)
C85 H85A 0.9700
C85 H85B 0.9700
C86 C87 1.477(16)
C86 H86A 0.9700
C86 H86B 0.9700
C87 C88 1.499(16)
C87 H87A 0.9700
C87 H87B 0.9700
C88 H88A 0.9600
C88 H88B 0.9600
C88 H88C 0.9600
C89 O21 1.366(17)
C89 H89A 0.9600
C89 H89B 0.9600
C89 H89C 0.9600
C90 O22 1.436(19)
C90 H90A 0.9600
C90 H90B 0.9600
C90 H90C 0.9600
C91 O19 1.47(3)
C91 H91A 0.9600
C91 H91B 0.9600
C91 H91C 0.9600
C92 O20 1.443(13)
C92 H92A 0.9600
C92 H92B 0.9600
C92 H92C 0.9600
C93 O17 1.42(2)
C93 H93A 0.9600
C93 H93B 0.9600
C93 H93C 0.9600
C94 O18 1.404(13)
C94 H94A 0.9600
C94 H94B 0.9600
C94 H94C 0.9600
C95 O15 1.416(15)
C95 H95A 0.9600
C95 H95B 0.9600
C95 H95C 0.9600
C96 O16 1.49(2)
C96 H96A 0.9600
C96 H96B 0.9600
C96 H96C 0.9600
C97 O7 1.429(11)
C97 H97A 0.9600
C97 H97B 0.9600
C97 H97C 0.9600
C98 O8 1.408(11)
C98 H98A 0.9600
C98 H98B 0.9600
C98 H98C 0.9600
C99 O5 1.396(12)
C99 H99A 0.9600
C99 H99B 0.9600
C99 H99C 0.9600
C100 O6 1.435(12)
C100 H10A 0.9600
C100 H10B 0.9600
C100 H10C 0.9600
C101 O3 1.444(11)
C101 H10D 0.9600
C101 H10E 0.9600
C101 H10F 0.9600
C102 O4 1.476(14)
C102 H10G 0.9600
C102 H10H 0.9600
C102 H10I 0.9600
C103 O1 1.409(11)
C103 H10J 0.9600
C103 H10K 0.9600
C103 H10L 0.9600
C104 O2 1.452(13)
C104 H10M 0.9600
C104 H10N 0.9600
C104 H10O 0.9600
N1 H1 0.8600
N2 H2 0.8600
